data_2201807
loop_
_publ_author_name
'Jones, Peter G.'
'Bubenitschek, Peter'
'Hopf, Henning'
'Witulski, Bernhard'

_publ_section_title
;
 (3,4),(6,7)Dibenzo-9,10-dicyanotriquinacene
;
_journal_issue 4
_journal_name_full 'Acta Crystallographica Section E'
_journal_page_first o522
_journal_page_last o523
_journal_paper_doi 10.1107/S1600536803005221
_journal_volume 59
_journal_year 2003
_chemical_formula_iupac 'C20 H12 N2'
_chemical_formula_moiety 'C20 H12 N2'
_chemical_formula_sum 'C20 H12 N2'
_chemical_formula_weight 280.32
_chemical_name_systematic
;
(3,4),(6,7)Dibenzo-9,10-dicyanotriquinacene
;
_space_group_IT_number 14
_symmetry_cell_setting monoclinic
_symmetry_space_group_name_Hall '-P 2yn'
_symmetry_space_group_name_H-M 'P 1 21/n 1'
_atom_sites_solution_hydrogens geom
_atom_sites_solution_primary direct
_atom_sites_solution_secondary difmap
_audit_creation_method SHELXL-97
_cell_angle_alpha 90.00
_cell_angle_beta 97.73(4)
_cell_angle_gamma 90.00
_cell_formula_units_Z 4
_cell_length_a 9.528(4)
_cell_length_b 12.401(6)
_cell_length_c 12.265(6)
_cell_measurement_reflns_used 49
_cell_measurement_temperature 178(2)
_cell_measurement_theta_max 11.5
_cell_measurement_theta_min 10
_cell_volume 1436.0(12)
_computing_cell_refinement P3
_computing_data_collection 'P3 (Nicolet, 1987)'
_computing_data_reduction 'XDISK (Nicolet, 1987)'
_computing_molecular_graphics 'XP (Siemens, 1994)'
_computing_publication_material SHELXL97
_computing_structure_refinement 'SHELXL97 (Sheldrick, 1997)'
_computing_structure_solution 'SHELXS97 (Sheldrick, 1990)'
_diffrn_ambient_temperature 178(2)
_diffrn_measured_fraction_theta_full 0.998
_diffrn_measured_fraction_theta_max 0.998
_diffrn_measurement_device_type 'Nicolet R3'
_diffrn_measurement_method \w
_diffrn_radiation_monochromator graphite
_diffrn_radiation_source 'fine-focus sealed tube'
_diffrn_radiation_type MoK\a
_diffrn_radiation_wavelength 0.71073
_diffrn_reflns_av_R_equivalents 0.0525
_diffrn_reflns_av_sigmaI/netI 0.0775
_diffrn_reflns_limit_h_max 11
_diffrn_reflns_limit_h_min -4
_diffrn_reflns_limit_k_max 14
_diffrn_reflns_limit_k_min -13
_diffrn_reflns_limit_l_max 14
_diffrn_reflns_limit_l_min -14
_diffrn_reflns_number 4770
_diffrn_reflns_theta_full 25.00
_diffrn_reflns_theta_max 25.05
_diffrn_reflns_theta_min 3.03
_diffrn_standards_decay_% 0
_diffrn_standards_interval_count 147
_diffrn_standards_number 3
_exptl_absorpt_coefficient_mu 0.077
_exptl_absorpt_correction_type none
_exptl_crystal_colour colourless
_exptl_crystal_density_diffrn 1.297
_exptl_crystal_density_method 'not measured'
_exptl_crystal_description prism
_exptl_crystal_F_000 584
_exptl_crystal_size_max 0.50
_exptl_crystal_size_mid 0.35
_exptl_crystal_size_min 0.25
_refine_diff_density_max 0.216
_refine_diff_density_min -0.275
_refine_ls_extinction_method none
_refine_ls_goodness_of_fit_ref 1.043
_refine_ls_hydrogen_treatment constr
_refine_ls_matrix_type full
_refine_ls_number_parameters 199
_refine_ls_number_reflns 2542
_refine_ls_number_restraints 0
_refine_ls_restrained_S_all 1.043
_refine_ls_R_factor_all 0.1468
_refine_ls_R_factor_gt 0.0648
_refine_ls_shift/su_max <0.001
_refine_ls_shift/su_mean 0.000
_refine_ls_structure_factor_coef Fsqd
_refine_ls_weighting_details 'calc w = 1/[\s^2^(Fo^2^)+(0.1000P)^2^+0.4194P] where P = (Fo^2^+2Fc^2^)/3'
_refine_ls_weighting_scheme calc
_refine_ls_wR_factor_gt 0.1591
_refine_ls_wR_factor_ref 0.2165
_reflns_number_gt 1266
_reflns_number_total 2542
_reflns_threshold_expression I>2s(I)
_cod_data_source_file bt6247.cif
_cod_data_source_block 2
_cod_original_sg_symbol_H-M 'P 21/n'
_cod_database_code 2201807
_cod_database_fobs_code 2201807

loop_
_symmetry_equiv_pos_as_xyz
'x, y, z'
'-x+1/2, y+1/2, -z+1/2'
'-x, -y, -z'
'x-1/2, -y-1/2, z-1/2'

loop_
_atom_site_label
_atom_site_fract_x
_atom_site_fract_y
_atom_site_fract_z
_atom_site_U_iso_or_equiv
_atom_site_adp_type
_atom_site_calc_flag
_atom_site_refinement_flags
_atom_site_occupancy
_atom_site_disorder_assembly
_atom_site_disorder_group
_atom_site_type_symbol
C1 0.3621(4) 0.7145(4) 0.2406(3) 0.0454(10) Uani d . 1 . . C
H1 0.2896 0.7641 0.2138 0.054 Uiso calc R 1 . . H
C2 0.5117(4) 0.7477(3) 0.2839(3) 0.0384(9) Uani d . 1 . . C
H2 0.5139 0.7996 0.3465 0.046 Uiso calc R 1 . . H
C3 0.5945(4) 0.7896(3) 0.1958(3) 0.0351(9) Uani d . 1 . . C
C4 0.7047(4) 0.7215(3) 0.1803(3) 0.0368(9) Uani d . 1 . . C
C5 0.7084(4) 0.6205(3) 0.2493(3) 0.0367(9) Uani d . 1 . . C
H5 0.8021 0.6112 0.2959 0.044 Uiso calc R 1 . . H
C6 0.6646(4) 0.5205(3) 0.1848(3) 0.0388(9) Uani d . 1 . . C
C7 0.5360(4) 0.4797(3) 0.2061(3) 0.0411(9) Uani d . 1 . . C
C8 0.4732(4) 0.5471(3) 0.2893(3) 0.0402(10) Uani d . 1 . . C
H8 0.4566 0.5034 0.3549 0.048 Uiso calc R 1 . . H
C9 0.3427(4) 0.6099(4) 0.2439(3) 0.0461(10) Uani d . 1 . . C
C10 0.5855(4) 0.6388(3) 0.3215(3) 0.0359(9) Uani d . 1 . . C
C11 0.5684(4) 0.8825(3) 0.1346(3) 0.0439(10) Uani d . 1 . . C
H11 0.4918 0.9284 0.1457 0.053 Uiso calc R 1 . . H
C12 0.6547(4) 0.9074(3) 0.0575(3) 0.0494(11) Uani d . 1 . . C
H12 0.6364 0.9703 0.0137 0.059 Uiso calc R 1 . . H
C13 0.7683(5) 0.8421(4) 0.0428(3) 0.0559(12) Uani d . 1 . . C
H13 0.8292 0.8618 -0.0092 0.067 Uiso calc R 1 . . H
C14 0.7940(4) 0.7483(4) 0.1032(3) 0.0488(11) Uani d . 1 . . C
H14 0.8713 0.7029 0.0924 0.059 Uiso calc R 1 . . H
C15 0.7368(4) 0.4700(3) 0.1076(3) 0.0480(11) Uani d . 1 . . C
H15 0.8249 0.4977 0.0918 0.058 Uiso calc R 1 . . H
C16 0.6785(5) 0.3793(4) 0.0544(3) 0.0586(13) Uani d . 1 . . C
H16 0.7277 0.3440 0.0022 0.070 Uiso calc R 1 . . H
C17 0.5506(6) 0.3389(4) 0.0756(4) 0.0637(13) Uani d . 1 . . C
H17 0.5121 0.2767 0.0375 0.076 Uiso calc R 1 . . H
C18 0.4775(5) 0.3883(3) 0.1523(3) 0.0574(12) Uani d . 1 . . C
H18 0.3895 0.3603 0.1678 0.069 Uiso calc R 1 . . H
C19 0.2120(5) 0.5575(4) 0.2025(4) 0.0630(13) Uani d . 1 . . C
C20 0.6344(4) 0.6374(3) 0.4405(3) 0.0373(9) Uani d . 1 . . C
N1 0.1104(4) 0.5127(4) 0.1702(4) 0.0934(16) Uani d . 1 . . N
N2 0.6685(4) 0.6349(3) 0.5333(3) 0.0482(9) Uani d . 1 . . N

loop_
_atom_site_aniso_label
_atom_site_aniso_U_11
_atom_site_aniso_U_22
_atom_site_aniso_U_33
_atom_site_aniso_U_12
_atom_site_aniso_U_13
_atom_site_aniso_U_23
C1 0.042(2) 0.058(3) 0.038(2) 0.005(2) 0.0122(17) 0.0049(19)
C2 0.042(2) 0.039(2) 0.0338(19) 0.0021(17) 0.0040(16) -0.0001(17)
C3 0.044(2) 0.031(2) 0.0281(18) -0.0055(17) -0.0006(15) 0.0004(16)
C4 0.039(2) 0.040(2) 0.0306(18) -0.0088(18) 0.0014(16) 0.0013(16)
C5 0.038(2) 0.037(2) 0.0335(19) 0.0003(17) 0.0006(16) 0.0001(16)
C6 0.046(2) 0.036(2) 0.0326(19) 0.0077(18) -0.0015(17) 0.0011(16)
C7 0.051(2) 0.032(2) 0.039(2) -0.0027(18) -0.0011(18) 0.0036(17)
C8 0.041(2) 0.044(2) 0.0354(19) -0.0061(18) 0.0025(17) 0.0066(17)
C9 0.041(2) 0.060(3) 0.038(2) -0.008(2) 0.0065(17) 0.0067(19)
C10 0.041(2) 0.036(2) 0.0310(18) -0.0015(17) 0.0046(16) 0.0004(16)
C11 0.053(2) 0.042(2) 0.035(2) -0.0028(19) 0.0006(18) 0.0017(18)
C12 0.058(3) 0.045(2) 0.041(2) -0.013(2) -0.008(2) 0.0129(19)
C13 0.052(3) 0.069(3) 0.047(2) -0.020(2) 0.007(2) 0.013(2)
C14 0.040(2) 0.066(3) 0.040(2) 0.000(2) 0.0052(18) 0.005(2)
C15 0.051(2) 0.051(3) 0.039(2) 0.012(2) -0.0026(19) -0.0006(19)
C16 0.080(3) 0.053(3) 0.039(2) 0.027(3) -0.009(2) -0.005(2)
C17 0.090(4) 0.044(3) 0.051(3) 0.002(3) -0.013(3) -0.011(2)
C18 0.067(3) 0.049(3) 0.051(3) -0.011(2) -0.010(2) 0.002(2)
C19 0.048(3) 0.077(3) 0.062(3) -0.015(3) 0.001(2) 0.022(3)
C20 0.046(2) 0.031(2) 0.035(2) -0.0062(17) 0.0065(17) 0.0033(16)
N1 0.058(3) 0.118(4) 0.099(3) -0.031(3) -0.008(3) 0.030(3)
N2 0.057(2) 0.051(2) 0.0365(18) -0.0072(17) 0.0061(15) 0.0031(16)

loop_
_atom_type_symbol
_atom_type_description
_atom_type_scat_dispersion_real
_atom_type_scat_dispersion_imag
_atom_type_scat_source
C C 0.0033 0.0016 'International Tables Vol C Tables 4.2.6.8 and 6.1.1.4'
H H 0.0000 0.0000 'International Tables Vol C Tables 4.2.6.8 and 6.1.1.4'
N N 0.0061 0.0033 'International Tables Vol C Tables 4.2.6.8 and 6.1.1.4'

loop_
_geom_angle_atom_site_label_1
_geom_angle_atom_site_label_2
_geom_angle_atom_site_label_3
_geom_angle
_geom_angle_publ_flag
C9 C1 C2 112.9(4) ?
C9 C1 H1 123.6 ?
C2 C1 H1 123.6 ?
C1 C2 C3 113.6(3) ?
C1 C2 C10 103.5(3) ?
C3 C2 C10 104.5(3) ?
C1 C2 H2 111.6 ?
C3 C2 H2 111.6 ?
C10 C2 H2 111.6 ?
C11 C3 C4 121.4(3) ?
C11 C3 C2 127.0(3) y
C4 C3 C2 111.6(3) ?
C3 C4 C14 119.5(3) ?
C3 C4 C5 113.0(3) ?
C14 C4 C5 127.4(4) y
C6 C5 C4 114.0(3) ?
C6 C5 C10 103.9(3) ?
C4 C5 C10 103.5(3) ?
C6 C5 H5 111.6 ?
C4 C5 H5 111.6 ?
C10 C5 H5 111.6 ?
C7 C6 C15 119.8(4) ?
C7 C6 C5 113.1(3) ?
C15 C6 C5 127.1(4) y
C6 C7 C18 121.1(4) ?
C6 C7 C8 111.7(3) ?
C18 C7 C8 127.2(4) y
C7 C8 C9 114.8(3) ?
C7 C8 C10 104.6(3) ?
C9 C8 C10 102.6(3) ?
C7 C8 H8 111.4 ?
C9 C8 H8 111.4 ?
C10 C8 H8 111.4 ?
C1 C9 C19 123.8(4) ?
C1 C9 C8 114.2(3) ?
C19 C9 C8 122.0(4) ?
C20 C10 C2 111.9(3) ?
C20 C10 C8 110.8(3) ?
C2 C10 C8 106.6(3) ?
C20 C10 C5 113.3(3) ?
C2 C10 C5 107.3(3) ?
C8 C10 C5 106.6(3) ?
C12 C11 C3 118.9(4) ?
C12 C11 H11 120.6 ?
C3 C11 H11 120.6 ?
C11 C12 C13 120.7(4) ?
C11 C12 H12 119.6 ?
C13 C12 H12 119.6 ?
C14 C13 C12 120.6(4) ?
C14 C13 H13 119.7 ?
C12 C13 H13 119.7 ?
C13 C14 C4 118.9(4) ?
C13 C14 H14 120.6 ?
C4 C14 H14 120.6 ?
C16 C15 C6 118.9(4) ?
C16 C15 H15 120.5 ?
C6 C15 H15 120.5 ?
C17 C16 C15 121.2(4) ?
C17 C16 H16 119.4 ?
C15 C16 H16 119.4 ?
C16 C17 C18 120.4(4) ?
C16 C17 H17 119.8 ?
C18 C17 H17 119.8 ?
C17 C18 C7 118.5(4) ?
C17 C18 H18 120.8 ?
C7 C18 H18 120.8 ?
N1 C19 C9 177.8(6) ?
N2 C20 C10 177.9(4) ?

loop_
_geom_bond_atom_site_label_1
_geom_bond_atom_site_label_2
_geom_bond_site_symmetry_2
_geom_bond_distance
_geom_bond_publ_flag
C1 C9 . 1.312(6) ?
C1 C2 . 1.510(5) ?
C1 H1 . 0.9500 ?
C2 C3 . 1.513(5) ?
C2 C10 . 1.564(5) y
C2 H2 . 1.0000 ?
C3 C11 . 1.379(5) ?
C3 C4 . 1.381(5) ?
C4 C14 . 1.395(5) ?
C4 C5 . 1.509(5) ?
C5 C6 . 1.501(5) ?
C5 C10 . 1.577(5) y
C5 H5 . 1.0000 ?
C6 C7 . 1.383(5) ?
C6 C15 . 1.391(5) ?
C7 C18 . 1.390(5) ?
C7 C8 . 1.504(5) ?
C8 C9 . 1.508(5) ?
C8 C10 . 1.574(5) y
C8 H8 . 1.0000 ?
C9 C19 . 1.436(6) ?
C10 C20 . 1.471(5) ?
C11 C12 . 1.369(5) ?
C11 H11 . 0.9500 ?
C12 C13 . 1.383(6) ?
C12 H12 . 0.9500 ?
C13 C14 . 1.383(6) ?
C13 H13 . 0.9500 ?
C14 H14 . 0.9500 ?
C15 C16 . 1.380(6) ?
C15 H15 . 0.9500 ?
C16 C17 . 1.374(7) ?
C16 H16 . 0.9500 ?
C17 C18 . 1.386(6) ?
C17 H17 . 0.9500 ?
C18 H18 . 0.9500 ?
C19 N1 . 1.140(5) ?
C20 N2 . 1.141(4) ?

loop_
_geom_hbond_atom_site_label_D
_geom_hbond_atom_site_label_H
_geom_hbond_atom_site_label_A
_geom_hbond_site_symmetry_A
_geom_hbond_distance_DH
_geom_hbond_distance_HA
_geom_hbond_distance_DA
_geom_hbond_angle_DHA
C1 H1 N2 4_575 0.95 2.67 3.478(5) 144
C8 H8 N2 3_666 1.00 2.59 3.528(5) 157

loop_
_geom_torsion_atom_site_label_1
_geom_torsion_atom_site_label_2
_geom_torsion_atom_site_label_3
_geom_torsion_atom_site_label_4
_geom_torsion
C9 C1 C2 C3 110.4(4)
C9 C1 C2 C10 -2.3(4)
C1 C2 C3 C11 66.0(5)
C10 C2 C3 C11 178.1(3)
C1 C2 C3 C4 -113.3(4)
C10 C2 C3 C4 -1.1(4)
C11 C3 C4 C14 1.7(5)
C2 C3 C4 C14 -179.0(3)
C11 C3 C4 C5 -175.7(3)
C2 C3 C4 C5 3.6(4)
C3 C4 C5 C6 107.8(4)
C14 C4 C5 C6 -69.4(5)
C3 C4 C5 C10 -4.3(4)
C14 C4 C5 C10 178.5(3)
C4 C5 C6 C7 -110.6(4)
C10 C5 C6 C7 1.3(4)
C4 C5 C6 C15 67.6(5)
C10 C5 C6 C15 179.5(3)
C15 C6 C7 C18 0.5(6)
C5 C6 C7 C18 178.9(3)
C15 C6 C7 C8 -178.4(3)
C5 C6 C7 C8 0.0(4)
C6 C7 C8 C9 110.4(4)
C18 C7 C8 C9 -68.4(5)
C6 C7 C8 C10 -1.3(4)
C18 C7 C8 C10 179.9(4)
C2 C1 C9 C19 -176.8(3)
C2 C1 C9 C8 -0.3(5)
C7 C8 C9 C1 -110.2(4)
C10 C8 C9 C1 2.7(4)
C7 C8 C9 C19 66.4(5)
C10 C8 C9 C19 179.3(3)
C1 C2 C10 C20 -117.5(3)
C3 C2 C10 C20 123.3(3)
C1 C2 C10 C8 3.7(3)
C3 C2 C10 C8 -115.5(3)
C1 C2 C10 C5 117.7(3)
C3 C2 C10 C5 -1.5(3)
C7 C8 C10 C20 -121.6(3)
C9 C8 C10 C20 118.1(3)
C7 C8 C10 C2 116.4(3)
C9 C8 C10 C2 -3.8(3)
C7 C8 C10 C5 2.0(3)
C9 C8 C10 C5 -118.2(3)
C6 C5 C10 C20 120.1(3)
C4 C5 C10 C20 -120.6(3)
C6 C5 C10 C2 -115.9(3)
C4 C5 C10 C2 3.4(3)
C6 C5 C10 C8 -2.0(3)
C4 C5 C10 C8 117.3(3)
C4 C3 C11 C12 -0.4(5)
C2 C3 C11 C12 -179.6(4)
C3 C11 C12 C13 -1.5(6)
C11 C12 C13 C14 2.2(6)
C12 C13 C14 C4 -0.9(6)
C3 C4 C14 C13 -1.0(5)
C5 C4 C14 C13 176.0(4)
C7 C6 C15 C16 -0.6(5)
C5 C6 C15 C16 -178.7(3)
C6 C15 C16 C17 0.6(6)
C15 C16 C17 C18 -0.6(6)
C16 C17 C18 C7 0.6(6)
C6 C7 C18 C17 -0.5(6)
C8 C7 C18 C17 178.2(4)
